data_7101646
loop_
_publ_author_name
'Li, Yupeng'
'Li, Feng'
'Zhang, Houyu'
'Xie, Zengqi'
'Xie, Weijie'
'Xu, Hai'
'Li, Bao'
'Shen, Fangzhong'
'Ye, Ling'
'Hanif, Muddasir'
'Ma, Dongge'
'Ma, Yuguang'

_publ_section_title
;
 Tight intermolecular packing through supramolecular interactions in
 crystals of cyano substituted oligo(para-phenylene vinylene): a key
 factor for aggregation-induced emission.
;
_journal_issue 3
_journal_name_full 'Chemical communications (Cambridge, England)'
_journal_page_first 231
_journal_page_last 233
_journal_paper_doi 10.1039/b612732k
_journal_year 2007
_chemical_formula_sum 'C36 H24 N2'
_chemical_formula_weight 484.57
_chemical_name_systematic
;
?
;
_space_group_IT_number 14
_symmetry_cell_setting monoclinic
_symmetry_space_group_name_Hall '-P 2yn'
_symmetry_space_group_name_H-M 'P 1 21/n 1'
_atom_sites_solution_hydrogens geom
_atom_sites_solution_primary direct
_atom_sites_solution_secondary difmap
_audit_creation_method SHELXL-97
_cell_angle_alpha 90.00
_cell_angle_beta 110.83(3)
_cell_angle_gamma 90.00
_cell_formula_units_Z 2
_cell_length_a 6.6450(13)
_cell_length_b 27.561(6)
_cell_length_c 7.6528(15)
_cell_measurement_temperature 293(2)
_cell_volume 1309.9(4)
_computing_structure_refinement 'SHELXL-97 (Sheldrick, 1997)'
_computing_structure_solution 'SHELXS-97 (Sheldrick, 1990)'
_diffrn_ambient_temperature 293(2)
_diffrn_measured_fraction_theta_full 0.997
_diffrn_measured_fraction_theta_max 0.997
_diffrn_radiation_monochromator graphite
_diffrn_radiation_source 'fine-focus sealed tube'
_diffrn_radiation_type MoK\a
_diffrn_radiation_wavelength 0.71073
_diffrn_reflns_av_R_equivalents 0.0995
_diffrn_reflns_av_sigmaI/netI 0.0880
_diffrn_reflns_limit_h_max 8
_diffrn_reflns_limit_h_min -7
_diffrn_reflns_limit_k_max 35
_diffrn_reflns_limit_k_min -35
_diffrn_reflns_limit_l_max 9
_diffrn_reflns_limit_l_min -9
_diffrn_reflns_number 12667
_diffrn_reflns_theta_full 27.48
_diffrn_reflns_theta_max 27.48
_diffrn_reflns_theta_min 3.21
_exptl_absorpt_coefficient_mu 0.071
_exptl_absorpt_correction_type none
_exptl_crystal_colour colorless
_exptl_crystal_density_diffrn 1.229
_exptl_crystal_density_method 'not measured'
_exptl_crystal_description platelet
_exptl_crystal_F_000 508
_exptl_crystal_size_max 0.452
_exptl_crystal_size_mid 0.165
_exptl_crystal_size_min 0.067
_refine_diff_density_max 0.145
_refine_diff_density_min -0.143
_refine_diff_density_rms 0.036
_refine_ls_extinction_method none
_refine_ls_goodness_of_fit_ref 0.951
_refine_ls_hydrogen_treatment mixed
_refine_ls_matrix_type full
_refine_ls_number_parameters 220
_refine_ls_number_reflns 3004
_refine_ls_number_restraints 0
_refine_ls_restrained_S_all 0.951
_refine_ls_R_factor_all 0.1663
_refine_ls_R_factor_gt 0.0591
_refine_ls_shift/su_max 0.000
_refine_ls_shift/su_mean 0.000
_refine_ls_structure_factor_coef Fsqd
_refine_ls_weighting_details 'calc w=1/[\s^2^(Fo^2^)+(0.0490P)^2^+0.0000P] where P=(Fo^2^+2Fc^2^)/3'
_refine_ls_weighting_scheme calc
_refine_ls_wR_factor_gt 0.1057
_refine_ls_wR_factor_ref 0.1399
_reflns_number_gt 1259
_reflns_number_total 3004
_reflns_threshold_expression >2sigma(I)
_cod_data_source_file b612732k.txt
_cod_data_source_block lyp4
_cod_depositor_comments
;
The following automatic conversions were performed:
'_symmetry_cell_setting' value 'Monoclinic' changed to 'monoclinic'
according to '/home/saulius/struct/CIF-dictionaries/cif_core.dic'
dictionary named 'cif_core.dic' version 2.4.1 from 2010-06-29.

Automatic conversion script
Id: cif_fix_enum 1527 2010-12-29 10:47:43Z saulius 
;
_cod_original_sg_symbol_H-M P2(1)/n
_cod_database_code 7101646

loop_
_symmetry_equiv_pos_as_xyz
'x, y, z'
'-x+1/2, y+1/2, -z+1/2'
'-x, -y, -z'
'x-1/2, -y-1/2, z-1/2'

loop_
_atom_site_label
_atom_site_type_symbol
_atom_site_fract_x
_atom_site_fract_y
_atom_site_fract_z
_atom_site_U_iso_or_equiv
_atom_site_adp_type
_atom_site_occupancy
_atom_site_symmetry_multiplicity
_atom_site_calc_flag
N N 1.3822(4) 0.11807(9) -0.1317(5) 0.1093(10) Uani 1 1 d
C1 C 1.0517(4) 0.02522(9) -0.1325(3) 0.0503(6) Uani 1 1 d
C2 C 0.9601(4) 0.05032(8) -0.0209(3) 0.0485(6) Uani 1 1 d
C3 C 0.9063(3) 0.02392(8) 0.1142(3) 0.0489(6) Uani 1 1 d
C4 C 0.9098(4) 0.10212(8) -0.0483(3) 0.0491(6) Uani 1 1 d
C5 C 1.0227(4) 0.13718(8) -0.0921(3) 0.0499(6) Uani 1 1 d
C6 C 0.9574(4) 0.18880(8) -0.1216(3) 0.0517(6) Uani 1 1 d
C7 C 0.7730(5) 0.20559(10) -0.0974(4) 0.0757(9) Uani 1 1 d
C8 C 0.7181(6) 0.25388(11) -0.1207(5) 0.0861(10) Uani 1 1 d
C9 C 0.8435(6) 0.28630(12) -0.1679(4) 0.0814(9) Uani 1 1 d
C10 C 1.0244(6) 0.27038(11) -0.1945(5) 0.0873(10) Uani 1 1 d
C11 C 1.0820(5) 0.22240(10) -0.1708(4) 0.0729(8) Uani 1 1 d
C12 C 0.8053(4) 0.04752(8) 0.2371(3) 0.0511(6) Uani 1 1 d
C13 C 0.6232(4) 0.02745(11) 0.2562(4) 0.0638(7) Uani 1 1 d
C14 C 0.5238(6) 0.04988(15) 0.3667(4) 0.0821(10) Uani 1 1 d
C15 C 0.6078(6) 0.09212(14) 0.4597(5) 0.0869(11) Uani 1 1 d
C16 C 0.7887(7) 0.11192(12) 0.4438(4) 0.0818(10) Uani 1 1 d
C17 C 0.8881(5) 0.08986(10) 0.3336(4) 0.0639(7) Uani 1 1 d
C18 C 1.2232(5) 0.12551(9) -0.1115(4) 0.0703(8) Uani 1 1 d
H1 H 1.079(4) 0.0433(8) -0.233(3) 0.064(7) Uiso 1 1 d
H4 H 0.771(4) 0.1111(8) -0.034(3) 0.059(7) Uiso 1 1 d
H7 H 0.678(5) 0.1820(11) -0.069(4) 0.107(10) Uiso 1 1 d
H8 H 0.584(5) 0.2641(11) -0.105(4) 0.106(11) Uiso 1 1 d
H9 H 0.816(5) 0.3208(12) -0.180(4) 0.100(10) Uiso 1 1 d
H10 H 1.120(5) 0.2929(10) -0.233(4) 0.098(10) Uiso 1 1 d
H11 H 1.211(5) 0.2103(10) -0.190(4) 0.089(9) Uiso 1 1 d
H13 H 0.576(4) -0.0026(10) 0.197(3) 0.077(9) Uiso 1 1 d
H14 H 0.397(4) 0.0348(9) 0.374(3) 0.074(8) Uiso 1 1 d
H15 H 0.531(5) 0.1082(10) 0.538(4) 0.102(10) Uiso 1 1 d
H16 H 0.854(5) 0.1419(11) 0.505(4) 0.093(10) Uiso 1 1 d
H17 H 1.023(4) 0.1045(8) 0.326(3) 0.061(7) Uiso 1 1 d

loop_
_atom_site_aniso_label
_atom_site_aniso_U_11
_atom_site_aniso_U_22
_atom_site_aniso_U_33
_atom_site_aniso_U_23
_atom_site_aniso_U_13
_atom_site_aniso_U_12
N 0.0741(18) 0.0742(18) 0.201(3) 0.0112(19) 0.075(2) -0.0005(14)
C1 0.0565(15) 0.0455(14) 0.0542(14) 0.0044(12) 0.0263(13) -0.0003(11)
C2 0.0482(14) 0.0446(13) 0.0548(14) 0.0031(11) 0.0210(12) -0.0008(11)
C3 0.0507(14) 0.0456(14) 0.0531(13) 0.0009(11) 0.0219(12) -0.0004(11)
C4 0.0522(15) 0.0424(13) 0.0546(15) 0.0035(11) 0.0215(13) 0.0018(11)
C5 0.0468(14) 0.0480(14) 0.0544(14) 0.0006(11) 0.0172(12) -0.0017(11)
C6 0.0554(16) 0.0437(14) 0.0531(14) -0.0022(11) 0.0155(12) -0.0043(12)
C7 0.072(2) 0.0452(17) 0.117(3) 0.0024(16) 0.042(2) -0.0002(14)
C8 0.083(2) 0.0527(18) 0.125(3) 0.0026(18) 0.040(2) 0.0112(17)
C9 0.102(3) 0.0440(17) 0.091(2) 0.0026(16) 0.026(2) 0.0015(18)
C10 0.105(3) 0.0540(19) 0.109(3) 0.0160(17) 0.045(2) -0.0050(18)
C11 0.080(2) 0.0527(17) 0.094(2) 0.0078(15) 0.0412(19) -0.0034(15)
C12 0.0575(16) 0.0458(14) 0.0519(14) 0.0050(11) 0.0216(13) 0.0083(12)
C13 0.0656(18) 0.068(2) 0.0670(17) 0.0072(15) 0.0348(16) 0.0057(15)
C14 0.078(2) 0.100(3) 0.082(2) 0.024(2) 0.045(2) 0.024(2)
C15 0.113(3) 0.091(3) 0.067(2) 0.0122(19) 0.045(2) 0.044(2)
C16 0.118(3) 0.066(2) 0.0609(19) -0.0044(15) 0.031(2) 0.015(2)
C17 0.080(2) 0.0560(17) 0.0573(16) -0.0009(13) 0.0258(16) 0.0041(15)
C18 0.0568(17) 0.0512(16) 0.106(2) 0.0065(15) 0.0330(17) -0.0030(14)

loop_
_atom_type_symbol
_atom_type_description
_atom_type_scat_dispersion_real
_atom_type_scat_dispersion_imag
_atom_type_scat_source
C C 0.0033 0.0016 'International Tables Vol C Tables 4.2.6.8 and 6.1.1.4'
H H 0.0000 0.0000 'International Tables Vol C Tables 4.2.6.8 and 6.1.1.4'
N N 0.0061 0.0033 'International Tables Vol C Tables 4.2.6.8 and 6.1.1.4'

loop_
_geom_angle_atom_site_label_1
_geom_angle_atom_site_label_2
_geom_angle_atom_site_label_3
_geom_angle
_geom_angle_site_symmetry_1
C3 C1 C2 122.7(2) 3_755
C1 C2 C3 118.2(2) .
C1 C2 C4 121.5(2) .
C3 C2 C4 120.22(19) .
C1 C3 C2 119.07(19) 3_755
C1 C3 C12 119.09(19) 3_755
C2 C3 C12 121.8(2) .
C5 C4 C2 128.3(2) .
C4 C5 C18 119.4(2) .
C4 C5 C6 124.9(2) .
C18 C5 C6 115.7(2) .
C11 C6 C7 117.3(2) .
C11 C6 C5 120.9(2) .
C7 C6 C5 121.8(2) .
C8 C7 C6 120.9(3) .
C9 C8 C7 120.9(3) .
C8 C9 C10 119.1(3) .
C9 C10 C11 120.7(3) .
C10 C11 C6 121.1(3) .
C13 C12 C17 118.4(2) .
C13 C12 C3 120.0(2) .
C17 C12 C3 121.5(2) .
C12 C13 C14 120.6(3) .
C15 C14 C13 119.9(3) .
C16 C15 C14 120.0(3) .
C15 C16 C17 120.4(3) .
C16 C17 C12 120.7(3) .
N C18 C5 176.9(3) .

loop_
_geom_bond_atom_site_label_1
_geom_bond_atom_site_label_2
_geom_bond_distance
_geom_bond_site_symmetry_2
N C18 1.140(3) .
C1 C3 1.380(3) 3_755
C1 C2 1.396(3) .
C2 C3 1.410(3) .
C2 C4 1.464(3) .
C3 C1 1.380(3) 3_755
C3 C12 1.485(3) .
C4 C5 1.338(3) .
C5 C18 1.428(3) .
C5 C6 1.481(3) .
C6 C11 1.381(3) .
C6 C7 1.383(3) .
C7 C8 1.375(4) .
C8 C9 1.355(4) .
C9 C10 1.362(4) .
C10 C11 1.371(4) .
C12 C13 1.385(3) .
C12 C17 1.386(3) .
C13 C14 1.390(4) .
C14 C15 1.375(5) .
C15 C16 1.364(5) .
C16 C17 1.383(4) .
